data_7119375
loop_
_publ_author_name
Chun-Wei
Kuo
Ashok
Konala
Lyu
Lin
Ting-Ta
Chiang
Chia-Yu
Huang
Tang-Hao
Yang
Veerababurao
Kavala
Ching-Fa
Yao

_publ_section_title
;
 Synthesis of benzo[a]carbazole derivatives from 3-ethylindoles by
 exploiting the dual character of benzoquinone as an oxidizing agent and
 dienophile
;
_journal_name_full Chem.Commun.
_journal_page_first 7870
_journal_volume 52
_journal_year 2016
_chemical_formula_moiety 'C20 H15 N O3'
_chemical_formula_sum 'C20 H15 N O3'
_chemical_formula_weight 317.33
_chemical_name_systematic
;
 ?
;
_space_group_IT_number 19
_symmetry_cell_setting orthorhombic
_symmetry_space_group_name_Hall 'P 2ac 2ab'
_symmetry_space_group_name_H-M 'P 21 21 21'
_atom_sites_solution_hydrogens geom
_atom_sites_solution_primary direct
_atom_sites_solution_secondary difmap
_audit_creation_method SHELXL-97
_audit_update_record
;
2016-03-03 deposited with the CCDC.
2016-05-24 downloaded from the CCDC.
;
_cell_angle_alpha 90.00
_cell_angle_beta 90.00
_cell_angle_gamma 90.00
_cell_formula_units_Z 4
_cell_length_a 5.5517(18)
_cell_length_b 11.006(4)
_cell_length_c 24.121(8)
_cell_measurement_reflns_used 1622
_cell_measurement_temperature 200(2)
_cell_measurement_theta_max 25.08
_cell_measurement_theta_min 2.50
_cell_volume 1473.8(9)
_computing_molecular_graphics 'Ortep-3 for Windows (Farrugia, 1997)'
_computing_publication_material 'WinGX publication routines (Farrugia, 1999)'
_computing_structure_refinement 'SHELXL-97 (Sheldrick, 1997)'
_computing_structure_solution 'SHELXS-86 (Sheldrick, 1986)'
_diffrn_ambient_temperature 200(2)
_diffrn_measured_fraction_theta_full 0.999
_diffrn_measured_fraction_theta_max 0.999
_diffrn_measurement_device_type 'Bruker APEX2'
_diffrn_radiation_monochromator graphite
_diffrn_radiation_source 'fine-focus sealed tube'
_diffrn_radiation_type MoK\a
_diffrn_radiation_wavelength 0.71073
_diffrn_reflns_av_R_equivalents 0.0740
_diffrn_reflns_av_sigmaI/netI 0.0837
_diffrn_reflns_limit_h_max 6
_diffrn_reflns_limit_h_min -6
_diffrn_reflns_limit_k_max 13
_diffrn_reflns_limit_k_min -12
_diffrn_reflns_limit_l_max 28
_diffrn_reflns_limit_l_min -28
_diffrn_reflns_number 9139
_diffrn_reflns_theta_full 25.14
_diffrn_reflns_theta_max 25.14
_diffrn_reflns_theta_min 1.69
_exptl_absorpt_coefficient_mu 0.097
_exptl_absorpt_correction_T_max 0.9981
_exptl_absorpt_correction_T_min 0.9433
_exptl_absorpt_correction_type multi-scan
_exptl_crystal_colour red
_exptl_crystal_density_diffrn 1.430
_exptl_crystal_density_method 'not measured'
_exptl_crystal_description prism
_exptl_crystal_F_000 664
_exptl_crystal_size_max 0.61
_exptl_crystal_size_mid 0.05
_exptl_crystal_size_min 0.02
_refine_diff_density_max 0.233
_refine_diff_density_min -0.257
_refine_diff_density_rms 0.077
_refine_ls_abs_structure_details 'Flack H D (1983), Acta Cryst. A39, 876-881'
_refine_ls_abs_structure_Flack -1(2)
_refine_ls_extinction_coef 0.018(3)
_refine_ls_extinction_expression Fc^*^=kFc[1+0.001xFc^2^\l^3^/sin(2\q)]^-1/4^
_refine_ls_extinction_method SHELXL
_refine_ls_goodness_of_fit_ref 1.052
_refine_ls_hydrogen_treatment constr
_refine_ls_matrix_type full
_refine_ls_number_parameters 218
_refine_ls_number_reflns 2609
_refine_ls_number_restraints 0
_refine_ls_restrained_S_all 1.052
_refine_ls_R_factor_all 0.0903
_refine_ls_R_factor_gt 0.0484
_refine_ls_shift/su_max 0.000
_refine_ls_shift/su_mean 0.000
_refine_ls_structure_factor_coef Fsqd
_refine_ls_weighting_details 'calc w=1/[\s^2^(Fo^2^)+(0.0609P)^2^+0.0000P] where P=(Fo^2^+2Fc^2^)/3'
_refine_ls_weighting_scheme calc
_refine_ls_wR_factor_gt 0.0951
_refine_ls_wR_factor_ref 0.1252
_reflns_number_gt 1853
_reflns_number_total 2609
_reflns_threshold_expression >2sigma(I)
_cod_data_source_file c6cc03124b2.cif
_cod_data_source_block ch17812
_cod_original_cell_volume 1473.8(8)
_cod_database_code 7119375

loop_
_symmetry_equiv_pos_as_xyz
'x, y, z'
'-x+1/2, -y, z+1/2'
'-x, y+1/2, -z+1/2'
'x+1/2, -y+1/2, -z'

loop_
_atom_site_label
_atom_site_type_symbol
_atom_site_fract_x
_atom_site_fract_y
_atom_site_fract_z
_atom_site_U_iso_or_equiv
_atom_site_adp_type
_atom_site_occupancy
_atom_site_symmetry_multiplicity
_atom_site_calc_flag
_atom_site_refinement_flags
_atom_site_disorder_assembly
_atom_site_disorder_group
C1 C 0.2392(6) 0.1513(3) 0.19351(15) 0.0299(9) Uani 1 1 d . . .
C2 C 0.1086(6) 0.2338(3) 0.15652(15) 0.0340(9) Uani 1 1 d . . .
H2 H -0.0289 0.2756 0.1701 0.041 Uiso 1 1 calc R . .
C3 C 0.1776(6) 0.2516(3) 0.10440(15) 0.0310(9) Uani 1 1 d . . .
H3 H 0.0848 0.3040 0.0815 0.037 Uiso 1 1 calc R . .
C4 C 0.3931(6) 0.1929(3) 0.08088(14) 0.0248(8) Uani 1 1 d . . .
C5 C 0.5238(6) 0.1059(3) 0.11609(13) 0.0236(8) Uani 1 1 d . . .
C6 C 0.4480(6) 0.0833(3) 0.17077(14) 0.0270(8) Uani 1 1 d . . .
C7 C 0.5658(6) -0.0036(3) 0.20391(14) 0.0263(8) Uani 1 1 d . . .
C8 C 0.5025(7) -0.0261(3) 0.26350(15) 0.0352(9) Uani 1 1 d . . .
C9 C 0.6178(7) 0.0593(4) 0.30372(14) 0.0525(12) Uani 1 1 d . . .
H9A H 0.5674 0.0384 0.3415 0.079 Uiso 1 1 calc R . .
H9B H 0.5681 0.1427 0.2952 0.079 Uiso 1 1 calc R . .
H9C H 0.7934 0.0528 0.3008 0.079 Uiso 1 1 calc R . .
C10 C 0.7595(6) -0.0687(3) 0.18280(13) 0.0277(9) Uani 1 1 d . . .
H10 H 0.8369 -0.1284 0.2050 0.033 Uiso 1 1 calc R . .
C11 C 0.8392(6) -0.0466(3) 0.12967(12) 0.0223(8) Uani 1 1 d . . .
C12 C 0.7239(6) 0.0415(3) 0.09614(12) 0.0226(8) Uani 1 1 d . . .
C13 C 1.0309(5) -0.0352(3) 0.04581(13) 0.0221(8) Uani 1 1 d . . .
C14 C 1.0341(6) -0.0951(3) 0.09701(13) 0.0231(8) Uani 1 1 d . . .
C15 C 1.2130(6) -0.1810(3) 0.10851(14) 0.0278(9) Uani 1 1 d . . .
H15 H 1.2199 -0.2210 0.1434 0.033 Uiso 1 1 calc R . .
C16 C 1.3780(6) -0.2056(3) 0.06771(14) 0.0290(9) Uani 1 1 d . . .
H16 H 1.5006 -0.2640 0.0744 0.035 Uiso 1 1 calc R . .
C17 C 1.3692(6) -0.1460(3) 0.01643(14) 0.0268(8) Uani 1 1 d . . .
H17 H 1.4854 -0.1664 -0.0109 0.032 Uiso 1 1 calc R . .
C18 C 1.1981(6) -0.0587(3) 0.00395(13) 0.0234(8) Uani 1 1 d . . .
C19 C 1.1882(6) 0.0083(3) -0.05071(12) 0.0280(8) Uani 1 1 d . . .
H19A H 1.0234 0.0003 -0.0660 0.034 Uiso 1 1 calc R . .
H19B H 1.2165 0.0957 -0.0434 0.034 Uiso 1 1 calc R . .
C20 C 1.3644(6) -0.0331(3) -0.09422(14) 0.0341(9) Uani 1 1 d . . .
N1 N 0.8376(4) 0.0477(2) 0.04575(10) 0.0221(6) Uani 1 1 d . . .
H1' H 0.8290 0.1178 0.0221 0.026 Uiso 1 1 d R . .
O1 O 0.1746(5) 0.1384(2) 0.24152(10) 0.0447(7) Uani 1 1 d . . .
O2 O 0.4602(4) 0.2171(2) 0.03364(9) 0.0303(6) Uani 1 1 d . . .
O3 O 0.3889(6) -0.1150(3) 0.27741(11) 0.0589(9) Uani 1 1 d . . .
H20A H 1.3494 -0.1212 -0.1078 0.071 Uiso 1 1 d R . .
H20B H 1.3740 0.0074 -0.1287 0.071 Uiso 1 1 d R . .
H20C H 1.5169 -0.0425 -0.0831 0.071 Uiso 1 1 d R . .

loop_
_atom_site_aniso_label
_atom_site_aniso_U_11
_atom_site_aniso_U_22
_atom_site_aniso_U_33
_atom_site_aniso_U_23
_atom_site_aniso_U_13
_atom_site_aniso_U_12
C1 0.027(2) 0.032(2) 0.030(2) -0.0041(17) 0.0035(18) -0.0052(17)
C2 0.026(2) 0.036(2) 0.039(2) -0.0066(18) 0.0009(19) -0.0004(19)
C3 0.0232(17) 0.0278(19) 0.042(2) -0.0049(17) -0.0014(19) 0.0054(17)
C4 0.027(2) 0.0239(18) 0.0236(19) -0.0011(16) -0.0001(17) -0.0067(17)
C5 0.0241(18) 0.0258(18) 0.0210(19) -0.0015(15) -0.0017(16) -0.0033(16)
C6 0.0249(17) 0.0264(18) 0.030(2) -0.0068(15) 0.0000(17) -0.0064(17)
C7 0.0273(17) 0.0248(18) 0.027(2) -0.0031(15) -0.0004(17) -0.0074(17)
C8 0.035(2) 0.041(2) 0.030(2) 0.0028(18) 0.0047(18) -0.001(2)
C9 0.044(2) 0.091(3) 0.023(2) -0.008(2) 0.003(2) -0.011(3)
C10 0.036(2) 0.0220(18) 0.025(2) 0.0009(16) -0.0061(16) -0.0041(17)
C11 0.0272(18) 0.0229(16) 0.0166(18) -0.0012(15) -0.0051(15) -0.0037(17)
C12 0.0227(16) 0.0233(18) 0.0219(18) -0.0070(16) -0.0009(15) -0.0029(16)
C13 0.0227(16) 0.0230(17) 0.0207(19) -0.0019(15) -0.0050(15) -0.0011(16)
C14 0.0266(17) 0.0203(17) 0.023(2) -0.0014(15) -0.0044(16) -0.0016(16)
C15 0.033(2) 0.0206(17) 0.030(2) -0.0007(16) -0.0081(18) 0.0006(16)
C16 0.029(2) 0.0235(18) 0.035(2) -0.0035(17) -0.0042(18) 0.0042(17)
C17 0.0252(19) 0.0243(18) 0.031(2) -0.0067(16) 0.0004(17) 0.0021(17)
C18 0.0229(17) 0.0216(17) 0.0257(19) -0.0046(15) -0.0030(16) -0.0015(16)
C19 0.0295(17) 0.0280(18) 0.027(2) -0.0034(16) 0.0017(17) -0.0009(17)
C20 0.0331(19) 0.038(2) 0.031(2) -0.0024(17) 0.0085(18) -0.0024(19)
N1 0.0239(14) 0.0221(14) 0.0201(15) 0.0017(12) -0.0001(13) 0.0032(14)
O1 0.0435(16) 0.0586(18) 0.0321(15) -0.0035(13) 0.0107(14) 0.0039(15)
O2 0.0319(13) 0.0286(13) 0.0304(15) 0.0034(11) -0.0010(12) -0.0003(12)
O3 0.077(2) 0.0510(18) 0.0491(19) 0.0073(15) 0.0208(16) -0.0174(18)

loop_
_atom_type_symbol
_atom_type_description
_atom_type_scat_dispersion_real
_atom_type_scat_dispersion_imag
_atom_type_scat_source
C C 0.0033 0.0016 'International Tables Vol C Tables 4.2.6.8 and 6.1.1.4'
H H 0.0000 0.0000 'International Tables Vol C Tables 4.2.6.8 and 6.1.1.4'
N N 0.0061 0.0033 'International Tables Vol C Tables 4.2.6.8 and 6.1.1.4'
O O 0.0106 0.0060 'International Tables Vol C Tables 4.2.6.8 and 6.1.1.4'

loop_
_geom_angle_atom_site_label_1
_geom_angle_atom_site_label_2
_geom_angle_atom_site_label_3
_geom_angle
_geom_angle_site_symmetry_1
_geom_angle_site_symmetry_3
O1 C1 C2 120.3(3) . .
O1 C1 C6 121.4(3) . .
C2 C1 C6 118.3(3) . .
C3 C2 C1 121.7(3) . .
C3 C2 H2 119.2 . .
C1 C2 H2 119.2 . .
C2 C3 C4 122.3(3) . .
C2 C3 H3 118.9 . .
C4 C3 H3 118.9 . .
O2 C4 C5 121.8(3) . .
O2 C4 C3 120.6(3) . .
C5 C4 C3 117.6(3) . .
C12 C5 C6 118.0(3) . .
C12 C5 C4 121.4(3) . .
C6 C5 C4 120.6(3) . .
C5 C6 C7 120.9(3) . .
C5 C6 C1 119.4(3) . .
C7 C6 C1 119.7(3) . .
C10 C7 C6 120.1(3) . .
C10 C7 C8 116.6(3) . .
C6 C7 C8 123.2(3) . .
O3 C8 C9 123.4(4) . .
O3 C8 C7 121.4(3) . .
C9 C8 C7 114.7(3) . .
C8 C9 H9A 109.5 . .
C8 C9 H9B 109.5 . .
H9A C9 H9B 109.5 . .
C8 C9 H9C 109.5 . .
H9A C9 H9C 109.5 . .
H9B C9 H9C 109.5 . .
C11 C10 C7 119.9(3) . .
C11 C10 H10 120.1 . .
C7 C10 H10 120.1 . .
C10 C11 C12 120.5(3) . .
C10 C11 C14 133.2(3) . .
C12 C11 C14 106.3(3) . .
N1 C12 C5 130.1(3) . .
N1 C12 C11 109.4(3) . .
C5 C12 C11 120.5(3) . .
C18 C13 C14 122.8(3) . .
C18 C13 N1 128.8(3) . .
C14 C13 N1 108.4(3) . .
C15 C14 C13 120.1(3) . .
C15 C14 C11 132.5(3) . .
C13 C14 C11 107.4(3) . .
C16 C15 C14 117.7(3) . .
C16 C15 H15 121.1 . .
C14 C15 H15 121.1 . .
C15 C16 C17 121.2(3) . .
C15 C16 H16 119.4 . .
C17 C16 H16 119.4 . .
C18 C17 C16 122.7(3) . .
C18 C17 H17 118.6 . .
C16 C17 H17 118.6 . .
C17 C18 C13 115.4(3) . .
C17 C18 C19 123.6(3) . .
C13 C18 C19 121.0(3) . .
C20 C19 C18 115.9(3) . .
C20 C19 H19A 108.3 . .
C18 C19 H19A 108.3 . .
C20 C19 H19B 108.3 . .
C18 C19 H19B 108.3 . .
H19A C19 H19B 107.4 . .
C19 C20 H20A 117.1 . .
C19 C20 H20B 120.5 . .
H20A C20 H20B 99.7 . .
C19 C20 H20C 116.2 . .
H20A C20 H20C 93.6 . .
H20B C20 H20C 105.4 . .
C12 N1 C13 108.5(2) . .
C12 N1 H1' 122.9 . .
C13 N1 H1' 124.0 . .

loop_
_geom_bond_atom_site_label_1
_geom_bond_atom_site_label_2
_geom_bond_distance
_geom_bond_site_symmetry_2
C1 O1 1.220(4) .
C1 C2 1.465(4) .
C1 C6 1.485(5) .
C2 C3 1.329(5) .
C2 H2 0.9500 .
C3 C4 1.473(5) .
C3 H3 0.9500 .
C4 O2 1.228(4) .
C4 C5 1.472(4) .
C5 C12 1.403(4) .
C5 C6 1.407(4) .
C6 C7 1.408(5) .
C7 C10 1.389(5) .
C7 C8 1.500(5) .
C8 O3 1.211(4) .
C8 C9 1.495(5) .
C9 H9A 0.9800 .
C9 H9B 0.9800 .
C9 H9C 0.9800 .
C10 C11 1.378(4) .
C10 H10 0.9500 .
C11 C12 1.416(4) .
C11 C14 1.441(4) .
C12 N1 1.371(4) .
C13 C18 1.396(4) .
C13 C14 1.400(4) .
C13 N1 1.408(4) .
C14 C15 1.400(5) .
C15 C16 1.371(4) .
C15 H15 0.9500 .
C16 C17 1.401(4) .
C16 H16 0.9500 .
C17 C18 1.384(5) .
C17 H17 0.9500 .
C18 C19 1.512(4) .
C19 C20 1.505(4) .
C19 H19A 0.9900 .
C19 H19B 0.9900 .
C20 H20A 1.0272 .
C20 H20B 0.9454 .
C20 H20C 0.8941 .
N1 H1' 0.9605 .
